data_7011769
loop_
_publ_author_name
'Jean-Claude Berthet'
'Yannick Miquel'
'Peter B. Iveson'
'Martine Nierlich'
'Pierre Thu\'ery'
'Charles Madic'
'Michel Ephritikhine'

_publ_section_title
;
 The affinity and selectivity of terdentate nitrogen ligands towards
 trivalent lanthanide and uranium ions viewed from the crystal
 structures of the 1 &#x2236; 3 complexes
;
_journal_issue 16
_journal_name_full 'J. Chem. Soc., Dalton Trans.'
_journal_page_first 3265
_journal_page_last 3272
_journal_paper_doi 10.1039/b203725d
_journal_year 2002
_chemical_formula_sum 'C50 H48 Ce F9 N22 O9 S3'
_chemical_formula_weight 1508.40
_space_group_IT_number 4
_symmetry_cell_setting monoclinic
_symmetry_space_group_name_Hall 'P 2yb'
_symmetry_space_group_name_H-M 'P 1 21 1'
_atom_sites_solution_hydrogens geom
_atom_sites_solution_primary direct
_atom_sites_solution_secondary difmap
_audit_creation_method SHELXL-97
_cell_angle_alpha 90.00
_cell_angle_beta 103.81(3)
_cell_angle_gamma 90.00
_cell_formula_units_Z 2
_cell_length_a 13.240(3)
_cell_length_b 17.266(4)
_cell_length_c 14.491(3)
_cell_measurement_reflns_used 20089
_cell_measurement_temperature 123(2)
_cell_measurement_theta_max 25
_cell_measurement_theta_min 2
_cell_volume 3216.9(13)
_computing_cell_refinement 'DENZO(Otwinowski& Minor,1997)'
_computing_data_collection 'DENZO(Otwinowski& Minor,1997)'
_computing_data_reduction 'DENZO(Otwinowski& Minor,1997)'
_computing_molecular_graphics 'SHELXTL (Sheldrick,1997)'
_computing_publication_material 'SHELXTL (Sheldrick,1997)'
_computing_structure_refinement 'SHELXL-93 (Sheldrick, 1990)'
_computing_structure_solution 'SHELXS-86 (Sheldrick, 1990)'
_diffrn_ambient_temperature 123(2)
_diffrn_measured_fraction_theta_full 0.974
_diffrn_measured_fraction_theta_max 0.974
_diffrn_measurement_device 'Nonius Kappa CCD diffractometer'
_diffrn_measurement_method '\f rotation scans with 2\%steps'
_diffrn_radiation_monochromator graphite
_diffrn_radiation_source 'fine-focus sealed tube'
_diffrn_radiation_type MoK\a
_diffrn_radiation_wavelength 0.71073
_diffrn_reflns_av_R_equivalents 0.0750
_diffrn_reflns_av_sigmaI/netI 0.0804
_diffrn_reflns_limit_h_max 15
_diffrn_reflns_limit_h_min -15
_diffrn_reflns_limit_k_max 18
_diffrn_reflns_limit_k_min -18
_diffrn_reflns_limit_l_max 16
_diffrn_reflns_limit_l_min -16
_diffrn_reflns_number 20089
_diffrn_reflns_theta_full 24.67
_diffrn_reflns_theta_max 24.67
_diffrn_reflns_theta_min 2.77
_diffrn_standards_number 0
_exptl_absorpt_coefficient_mu 0.901
_exptl_absorpt_correction_T_max 0.870
_exptl_absorpt_correction_T_min 0.789
_exptl_absorpt_correction_type empirical
_exptl_absorpt_process_details 'MULABS in PLATON;Spek,1998'
_exptl_crystal_colour yellow
_exptl_crystal_density_diffrn 1.557
_exptl_crystal_density_method 'not measured'
_exptl_crystal_description irregular
_exptl_crystal_F_000 1522
_exptl_crystal_size_max 0.200
_exptl_crystal_size_mid 0.150
_exptl_crystal_size_min 0.100
_refine_diff_density_max 0.847
_refine_diff_density_min -0.639
_refine_diff_density_rms 0.103
_refine_ls_abs_structure_details 'Flack H D (1983), Acta Cryst. A39, 876-881'
_refine_ls_abs_structure_Flack -0.001(16)
_refine_ls_extinction_method none
_refine_ls_goodness_of_fit_ref 0.990
_refine_ls_hydrogen_treatment mixed
_refine_ls_matrix_type full
_refine_ls_number_parameters 859
_refine_ls_number_reflns 10154
_refine_ls_number_restraints 1
_refine_ls_restrained_S_all 0.990
_refine_ls_R_factor_all 0.0708
_refine_ls_R_factor_gt 0.0557
_refine_ls_shift/su_max 0.001
_refine_ls_shift/su_mean 0.000
_refine_ls_structure_factor_coef Fsqd
_refine_ls_weighting_details 'calc w=1/[\s^2^(Fo^2^)+(0.1000P)^2^] where P=(Fo^2^+2Fc^2^)/3'
_refine_ls_weighting_scheme calc
_refine_ls_wR_factor_gt 0.1355
_refine_ls_wR_factor_ref 0.1459
_reflns_number_gt 8669
_reflns_number_total 10154
_reflns_threshold_expression >2sigma(I)
_cod_data_source_file b203725d.txt
_cod_data_source_block 9.MeCN
_cod_original_cell_volume 3217.0(13)
_cod_original_sg_symbol_H-M P2(1)
_cod_database_code 7011769

loop_
_symmetry_equiv_pos_as_xyz
'x, y, z'
'-x, y+1/2, -z'

loop_
_atom_site_label
_atom_site_type_symbol
_atom_site_fract_x
_atom_site_fract_y
_atom_site_fract_z
_atom_site_U_iso_or_equiv
_atom_site_adp_type
_atom_site_occupancy
_atom_site_symmetry_multiplicity
_atom_site_calc_flag
_atom_site_refinement_flags
_atom_site_disorder_assembly
_atom_site_disorder_group
Ce Ce 0.69064(3) 0.43822(2) 0.32035(3) 0.01995(12) Uani 1 1 d . . .
S1 S 0.7644(2) 0.49431(15) 0.73969(18) 0.0411(6) Uani 1 1 d . . .
S2 S 0.2267(2) 0.45934(12) 0.38876(19) 0.0416(6) Uani 1 1 d . . .
S3 S 0.6754(3) 0.1583(2) 0.0913(3) 0.0290(9) Uani 1 1 d . . .
F1 F 0.9392(5) 0.4203(5) 0.7527(5) 0.080(3) Uani 1 1 d . . .
F2 F 0.8424(6) 0.3717(4) 0.8364(5) 0.073(2) Uani 1 1 d . . .
F3 F 0.8024(8) 0.3556(7) 0.6848(7) 0.116(4) Uani 1 1 d . . .
F4 F 0.1778(8) 0.3750(4) 0.2363(6) 0.094(3) Uani 1 1 d . . .
F5 F 0.0878(6) 0.3498(4) 0.3382(6) 0.078(2) Uani 1 1 d . . .
F6 F 0.0624(6) 0.4530(5) 0.2490(7) 0.111(3) Uani 1 1 d . . .
F7 F 0.5868(8) 0.0241(5) 0.0437(9) 0.123(4) Uani 1 1 d . . .
F8 F 0.6447(8) 0.0473(6) 0.2021(7) 0.114(3) Uani 1 1 d . . .
F9 F 0.5008(7) 0.0984(5) 0.1175(9) 0.122(4) Uani 1 1 d . . .
O1 O 0.7743(8) 0.5217(7) 0.6505(7) 0.079(3) Uani 1 1 d . . .
O2 O 0.6636(5) 0.4703(4) 0.7463(5) 0.056(2) Uani 1 1 d . . .
O3 O 0.8177(6) 0.5410(4) 0.8179(6) 0.057(2) Uani 1 1 d . . .
O4 O 0.1601(9) 0.4909(6) 0.4451(8) 0.101(4) Uani 1 1 d . . .
O5 O 0.2646(6) 0.5179(4) 0.3367(5) 0.0436(17) Uani 1 1 d . . .
O6 O 0.2959(7) 0.4002(5) 0.4311(8) 0.097(4) Uani 1 1 d . . .
O7 O 0.6184(10) 0.1781(6) -0.0013(7) 0.100(4) Uani 1 1 d . . .
O8 O 0.6683(6) 0.2077(5) 0.1689(6) 0.067(2) Uani 1 1 d . . .
O9 O 0.7724(6) 0.1238(5) 0.0982(6) 0.068(2) Uani 1 1 d . . .
N1C N 0.7141(6) 0.5749(4) 0.4033(6) 0.0222(18) Uani 1 1 d . . .
N1B N 0.6438(5) 0.4295(4) 0.1318(4) 0.0219(13) Uani 1 1 d . . .
N1A N 0.7161(6) 0.3102(4) 0.4204(6) 0.0235(18) Uani 1 1 d . . .
N2C N 0.9231(5) 0.4036(4) 0.4833(5) 0.0255(15) Uani 1 1 d . . .
N2B N 0.8739(6) 0.5688(4) 0.2795(5) 0.0295(16) Uani 1 1 d . . .
N2A N 0.8471(6) 0.3415(4) 0.1976(5) 0.0275(16) Uani 1 1 d . . .
N3C N 0.8573(5) 0.4630(3) 0.4554(5) 0.0250(16) Uani 1 1 d . . .
N3B N 0.7974(5) 0.5235(4) 0.2273(5) 0.0243(16) Uani 1 1 d . . .
N3A N 0.8116(5) 0.3329(4) 0.2757(5) 0.0220(15) Uani 1 1 d . . .
N4C N 0.9667(5) 0.5491(4) 0.5621(5) 0.0217(14) Uani 1 1 d . . .
N4B N 0.8370(5) 0.5629(4) 0.0824(5) 0.0294(17) Uani 1 1 d . . .
N4A N 0.9023(5) 0.2143(4) 0.3117(5) 0.0272(16) Uani 1 1 d . . .
N5C N 0.4552(5) 0.5135(4) 0.2057(5) 0.0292(16) Uani 1 1 d . . .
N5B N 0.4947(6) 0.3016(4) 0.2918(5) 0.0269(16) Uani 1 1 d . . .
N5A N 0.5455(5) 0.4898(4) 0.4815(5) 0.0247(15) Uani 1 1 d . . .
N6B N 0.5433(6) 0.3431(4) 0.2359(5) 0.0257(18) Uani 1 1 d . . .
N6A N 0.5984(5) 0.4261(4) 0.4608(4) 0.0191(15) Uani 1 1 d . . .
N6C N 0.5428(6) 0.5374(4) 0.2697(5) 0.0237(17) Uani 1 1 d . . .
N7C N 0.4644(5) 0.6593(4) 0.2862(5) 0.0302(17) Uani 1 1 d . . .
N7B N 0.4278(6) 0.2974(4) 0.0955(5) 0.0325(17) Uani 1 1 d . . .
N7A N 0.5456(5) 0.3493(4) 0.5752(5) 0.0225(14) Uani 1 1 d . . .
N8 N 1.1151(13) 0.3510(10) 0.9538(15) 0.136(6) Uani 1 1 d . . .
C1C C 1.0092(6) 0.4167(4) 0.5486(6) 0.024(2) Uani 1 1 d . . .
C1B C 0.9296(7) 0.6124(6) 0.2328(7) 0.030(2) Uani 1 1 d . . .
C1A C 0.9039(7) 0.2868(6) 0.1725(8) 0.033(2) Uani 1 1 d . . .
C2C C 1.0301(7) 0.4919(5) 0.5885(7) 0.029(2) Uani 1 1 d . . .
C2B C 0.9103(7) 0.6093(6) 0.1349(8) 0.037(2) Uani 1 1 d . . .
C2A C 0.9393(7) 0.2217(5) 0.2367(6) 0.029(2) Uani 1 1 d . . .
C3C C 0.8799(6) 0.5327(4) 0.4972(6) 0.0219(17) Uani 1 1 d . . .
C3B C 0.7837(6) 0.5208(5) 0.1354(6) 0.0232(18) Uani 1 1 d . . .
C3A C 0.8369(6) 0.2683(4) 0.3276(6) 0.0227(17) Uani 1 1 d . . .
C4C C 0.8011(6) 0.5945(4) 0.4684(6) 0.0211(17) Uani 1 1 d . . .
C4B C 0.7005(6) 0.4695(4) 0.0808(6) 0.0239(17) Uani 1 1 d . . .
C4A C 0.7854(6) 0.2549(4) 0.4067(6) 0.0199(16) Uani 1 1 d . . .
C5C C 0.8154(7) 0.6669(5) 0.5113(7) 0.0282(19) Uani 1 1 d . . .
H5CB H 0.888(7) 0.673(5) 0.555(7) 0.034 Uiso 1 1 d . . .
C5B C 0.6860(7) 0.4602(5) -0.0160(7) 0.035(2) Uani 1 1 d . . .
H5BB H 0.7233 0.4902 -0.0495 0.042 Uiso 1 1 calc R . .
C5A C 0.8049(6) 0.1877(5) 0.4614(6) 0.0267(19) Uani 1 1 d . . .
H5AB H 0.8538 0.1517 0.4518 0.032 Uiso 1 1 calc R . .
C6C C 0.7379(7) 0.7208(5) 0.4886(7) 0.030(2) Uani 1 1 d . . .
H6CA H 0.7469 0.7695 0.5165 0.036 Uiso 1 1 calc R . .
C6B C 0.6158(9) 0.4060(6) -0.0624(7) 0.047(3) Uani 1 1 d . . .
H6BA H 0.6071 0.3969 -0.1270 0.056 Uiso 1 1 calc R . .
C6A C 0.7507(7) 0.1758(5) 0.5293(7) 0.028(2) Uani 1 1 d . . .
H6AA H 0.7600 0.1304 0.5650 0.033 Uiso 1 1 calc R . .
C7C C 0.6434(7) 0.7022(4) 0.4222(6) 0.0286(19) Uani 1 1 d . . .
H7CB H 0.5886 0.7372 0.4068 0.034 Uiso 1 1 calc R . .
C7B C 0.5581(8) 0.3653(6) -0.0095(7) 0.044(2) Uani 1 1 d . . .
H7BB H 0.5101 0.3282 -0.0388 0.053 Uiso 1 1 calc R . .
C7A C 0.6808(7) 0.2325(4) 0.5449(6) 0.0263(18) Uani 1 1 d . . .
H7AB H 0.6441 0.2254 0.5916 0.032 Uiso 1 1 calc R . .
C8C C 0.6369(6) 0.6295(4) 0.3817(6) 0.0239(17) Uani 1 1 d . . .
C8B C 0.5723(6) 0.3801(5) 0.0864(6) 0.0275(19) Uani 1 1 d . . .
C8A C 0.6668(6) 0.2991(4) 0.4903(6) 0.0233(17) Uani 1 1 d . . .
C9C C 0.5432(6) 0.6065(4) 0.3093(6) 0.0231(18) Uani 1 1 d . . .
C9B C 0.5129(6) 0.3386(5) 0.1422(6) 0.0261(18) Uani 1 1 d . . .
C9A C 0.5994(6) 0.3616(4) 0.5084(6) 0.0193(17) Uani 1 1 d . . .
C10C C 0.3812(7) 0.6361(6) 0.2243(7) 0.032(2) Uani 1 1 d . . .
C10A C 0.4942(6) 0.4099(4) 0.5975(6) 0.0208(18) Uani 1 1 d . . .
C10B C 0.3772(7) 0.2566(5) 0.1489(7) 0.035(2) Uani 1 1 d . . .
C11C C 0.3746(6) 0.5595(5) 0.1847(6) 0.0283(19) Uani 1 1 d . . .
C11A C 0.4959(6) 0.4818(4) 0.5510(6) 0.0200(17) Uani 1 1 d . . .
C11B C 0.4152(8) 0.2585(5) 0.2496(7) 0.033(2) Uani 1 1 d . . .
C12C C 1.1295(6) 0.5064(5) 0.6629(6) 0.0316(19) Uani 1 1 d . . .
H12A H 1.1320 0.5596 0.6826 0.047 Uiso 1 1 calc R . .
H12B H 1.1881 0.4954 0.6367 0.047 Uiso 1 1 calc R . .
H12C H 1.1317 0.4734 0.7167 0.047 Uiso 1 1 calc R . .
C12B C 1.0149(9) 0.6618(7) 0.2947(8) 0.054(3) Uani 1 1 d . . .
H12D H 1.0146 0.6546 0.3604 0.081 Uiso 1 1 calc R . .
H12E H 1.0026 0.7153 0.2781 0.081 Uiso 1 1 calc R . .
H12F H 1.0812 0.6465 0.2848 0.081 Uiso 1 1 calc R . .
C12A C 0.9320(8) 0.2969(6) 0.0815(7) 0.045(2) Uani 1 1 d . . .
H12G H 0.9013 0.3437 0.0517 0.068 Uiso 1 1 calc R . .
H12H H 0.9069 0.2536 0.0409 0.068 Uiso 1 1 calc R . .
H12I H 1.0063 0.3000 0.0921 0.068 Uiso 1 1 calc R . .
C13C C 1.0813(7) 0.3484(5) 0.5778(7) 0.034(2) Uani 1 1 d . . .
H13A H 1.0523 0.3035 0.5420 0.051 Uiso 1 1 calc R . .
H13B H 1.0895 0.3384 0.6444 0.051 Uiso 1 1 calc R . .
H13C H 1.1479 0.3599 0.5656 0.051 Uiso 1 1 calc R . .
C13B C 0.9709(8) 0.6578(7) 0.0809(8) 0.052(3) Uani 1 1 d . . .
H13D H 0.9462 0.6481 0.0140 0.078 Uiso 1 1 calc R . .
H13E H 1.0433 0.6446 0.1005 0.078 Uiso 1 1 calc R . .
H13F H 0.9619 0.7116 0.0936 0.078 Uiso 1 1 calc R . .
C13A C 1.0153(7) 0.1647(5) 0.2176(6) 0.034(2) Uani 1 1 d . . .
H13G H 1.0282 0.1260 0.2666 0.050 Uiso 1 1 calc R . .
H13H H 1.0792 0.1906 0.2166 0.050 Uiso 1 1 calc R . .
H13I H 0.9878 0.1405 0.1572 0.050 Uiso 1 1 calc R . .
C14C C 0.2935(8) 0.6940(7) 0.1928(8) 0.053(3) Uani 1 1 d . . .
H14A H 0.3116 0.7418 0.2265 0.080 Uiso 1 1 calc R . .
H14B H 0.2310 0.6737 0.2063 0.080 Uiso 1 1 calc R . .
H14C H 0.2824 0.7031 0.1258 0.080 Uiso 1 1 calc R . .
C14B C 0.2832(8) 0.2130(7) 0.1013(8) 0.054(3) Uani 1 1 d . . .
H14D H 0.2715 0.2192 0.0337 0.081 Uiso 1 1 calc R . .
H14E H 0.2243 0.2324 0.1219 0.081 Uiso 1 1 calc R . .
H14F H 0.2928 0.1591 0.1172 0.081 Uiso 1 1 calc R . .
C14A C 0.4344(7) 0.4004(5) 0.6705(7) 0.033(2) Uani 1 1 d . . .
H14G H 0.4422 0.3484 0.6944 0.050 Uiso 1 1 calc R . .
H14H H 0.3622 0.4107 0.6430 0.050 Uiso 1 1 calc R . .
H14I H 0.4599 0.4360 0.7216 0.050 Uiso 1 1 calc R . .
C15C C 0.2764(7) 0.5306(6) 0.1183(7) 0.041(2) Uani 1 1 d . . .
H15A H 0.2867 0.4784 0.0995 0.061 Uiso 1 1 calc R . .
H15B H 0.2595 0.5631 0.0631 0.061 Uiso 1 1 calc R . .
H15C H 0.2205 0.5317 0.1500 0.061 Uiso 1 1 calc R . .
C15B C 0.3622(8) 0.2128(6) 0.3113(7) 0.040(2) Uani 1 1 d . . .
H15D H 0.3969 0.2208 0.3767 0.061 Uiso 1 1 calc R . .
H15E H 0.3644 0.1588 0.2961 0.061 Uiso 1 1 calc R . .
H15F H 0.2911 0.2293 0.3009 0.061 Uiso 1 1 calc R . .
C15A C 0.4438(7) 0.5519(5) 0.5758(7) 0.035(2) Uani 1 1 d . . .
H15G H 0.4543 0.5941 0.5361 0.053 Uiso 1 1 calc R . .
H15H H 0.4727 0.5649 0.6412 0.053 Uiso 1 1 calc R . .
H15I H 0.3707 0.5420 0.5663 0.053 Uiso 1 1 calc R . .
C16 C 0.8421(9) 0.4065(6) 0.7558(8) 0.056(3) Uani 1 1 d . . .
C18 C 0.6006(11) 0.0759(8) 0.1173(11) 0.074(4) Uani 1 1 d . . .
C17 C 0.1338(9) 0.4081(6) 0.3019(9) 0.050(3) Uani 1 1 d . . .
C19 C 1.0853(15) 0.4152(9) 0.9612(18) 0.116(7) Uani 1 1 d . . .
C20 C 1.0407(15) 0.4901(10) 0.9713(14) 0.123(8) Uani 1 1 d . . .
H20A H 1.0638 0.5269 0.9311 0.185 Uiso 1 1 calc R . .
H20B H 1.0624 0.5068 1.0363 0.185 Uiso 1 1 calc R . .
H20C H 0.9662 0.4866 0.9533 0.185 Uiso 1 1 calc R . .

loop_
_atom_site_aniso_label
_atom_site_aniso_U_11
_atom_site_aniso_U_22
_atom_site_aniso_U_33
_atom_site_aniso_U_23
_atom_site_aniso_U_13
_atom_site_aniso_U_12
Ce 0.0240(2) 0.0163(2) 0.0217(2) 0.0002(2) 0.00963(14) -0.0002(2)
S1 0.0389(14) 0.0533(16) 0.0321(13) 0.0080(11) 0.0104(11) -0.0129(11)
S2 0.0515(15) 0.0301(16) 0.0441(14) 0.0012(9) 0.0130(12) -0.0155(9)
S3 0.034(2) 0.0274(19) 0.028(2) -0.0039(14) 0.0125(16) -0.0067(14)
F1 0.069(4) 0.109(8) 0.073(4) 0.005(4) 0.036(4) 0.022(4)
F2 0.089(6) 0.059(5) 0.073(5) 0.019(4) 0.026(4) -0.007(4)
F3 0.147(10) 0.096(8) 0.108(9) -0.057(6) 0.034(7) -0.015(6)
F4 0.142(8) 0.060(5) 0.081(6) -0.028(4) 0.030(5) -0.021(5)
F5 0.074(5) 0.072(5) 0.078(5) -0.001(4) -0.001(4) -0.041(4)
F6 0.081(5) 0.051(6) 0.162(8) 0.010(5) -0.047(5) 0.009(4)
F7 0.141(8) 0.070(6) 0.191(11) -0.071(6) 0.107(8) -0.059(5)
F8 0.108(7) 0.135(8) 0.105(7) 0.071(7) 0.041(6) 0.010(6)
F9 0.087(6) 0.106(7) 0.204(11) -0.057(7) 0.098(7) -0.048(5)
O1 0.072(6) 0.117(9) 0.058(6) 0.039(6) 0.035(5) 0.004(6)
O2 0.038(4) 0.088(6) 0.044(4) -0.005(3) 0.015(3) -0.027(3)
O3 0.055(5) 0.045(5) 0.071(6) -0.016(4) 0.014(4) -0.013(4)
O4 0.139(9) 0.086(7) 0.117(8) -0.055(6) 0.105(8) -0.074(6)
O5 0.067(5) 0.034(4) 0.039(4) -0.001(3) 0.030(4) -0.012(3)
O6 0.077(6) 0.045(5) 0.130(9) 0.037(5) -0.054(6) -0.017(4)
O7 0.166(11) 0.077(7) 0.073(7) 0.014(5) 0.062(7) 0.025(6)
O8 0.064(5) 0.072(6) 0.070(6) -0.041(4) 0.023(4) -0.014(4)
O9 0.048(5) 0.074(6) 0.081(6) -0.040(5) 0.017(4) 0.001(4)
N1C 0.023(4) 0.024(4) 0.027(4) 0.002(3) 0.022(3) 0.003(3)
N1B 0.032(3) 0.014(4) 0.023(3) 0.000(3) 0.012(2) -0.004(3)
N1A 0.030(4) 0.018(4) 0.021(4) -0.003(3) 0.005(3) 0.002(3)
N2C 0.024(4) 0.022(3) 0.032(4) 0.004(3) 0.009(3) 0.004(3)
N2B 0.026(4) 0.029(4) 0.036(4) 0.004(3) 0.013(3) -0.007(3)
N2A 0.027(4) 0.031(4) 0.025(4) 0.004(3) 0.008(3) 0.011(3)
N3C 0.027(4) 0.025(4) 0.024(4) -0.002(2) 0.009(3) 0.001(3)
N3B 0.025(4) 0.026(4) 0.023(4) 0.001(3) 0.006(3) 0.000(3)
N3A 0.020(4) 0.020(4) 0.030(4) -0.002(3) 0.014(3) 0.001(3)
N4C 0.019(3) 0.024(4) 0.023(4) -0.004(3) 0.007(3) -0.003(3)
N4B 0.021(4) 0.034(4) 0.038(4) 0.009(3) 0.015(3) -0.010(3)
N4A 0.031(4) 0.021(4) 0.028(4) -0.003(3) 0.004(3) 0.002(3)
N5C 0.033(4) 0.032(4) 0.022(4) 0.000(3) 0.006(3) 0.000(3)
N5B 0.026(4) 0.033(4) 0.025(4) 0.001(3) 0.011(3) 0.000(3)
N5A 0.018(4) 0.026(4) 0.033(4) -0.004(3) 0.013(3) 0.000(3)
N6B 0.021(4) 0.026(4) 0.029(5) 0.000(3) 0.003(3) 0.000(3)
N6A 0.022(3) 0.013(4) 0.024(3) -0.003(3) 0.008(2) 0.000(3)
N6C 0.025(4) 0.023(4) 0.022(4) -0.004(3) 0.004(3) 0.000(3)
N7C 0.025(4) 0.033(4) 0.034(5) 0.000(3) 0.008(3) 0.001(3)
N7B 0.033(4) 0.042(4) 0.022(4) 0.002(3) 0.005(3) -0.008(3)
N7A 0.025(4) 0.021(3) 0.024(4) 0.000(3) 0.010(3) -0.009(3)
N8 0.121(14) 0.104(13) 0.183(19) 0.024(11) 0.037(12) 0.034(11)
C1C 0.021(4) 0.015(5) 0.038(5) 0.006(3) 0.013(4) -0.005(3)
C1B 0.026(5) 0.035(5) 0.032(5) 0.005(4) 0.011(4) -0.005(4)
C1A 0.024(5) 0.037(5) 0.042(7) -0.007(4) 0.012(5) 0.001(4)
C2C 0.030(5) 0.022(5) 0.040(6) 0.004(4) 0.021(4) 0.001(4)
C2B 0.030(5) 0.035(5) 0.048(7) 0.008(4) 0.012(5) -0.006(4)
C2A 0.042(5) 0.016(5) 0.032(5) 0.001(4) 0.014(4) 0.006(4)
C3C 0.022(4) 0.022(4) 0.025(4) -0.001(3) 0.013(4) -0.002(3)
C3B 0.015(4) 0.030(5) 0.030(5) 0.001(4) 0.017(4) 0.000(3)
C3A 0.024(4) 0.024(4) 0.020(4) -0.001(3) 0.005(3) 0.005(3)
C4C 0.019(4) 0.020(4) 0.025(5) -0.001(3) 0.008(3) -0.003(3)
C4B 0.030(4) 0.023(4) 0.020(4) 0.005(3) 0.008(4) 0.005(3)
C4A 0.022(4) 0.020(4) 0.018(4) -0.007(3) 0.004(3) -0.003(3)
C5C 0.035(5) 0.018(4) 0.034(5) -0.003(4) 0.015(4) -0.007(4)
C5B 0.034(5) 0.038(6) 0.037(5) 0.007(3) 0.014(4) -0.002(3)
C5A 0.026(5) 0.020(4) 0.034(5) -0.008(3) 0.008(4) -0.001(3)
C6C 0.038(5) 0.018(5) 0.037(6) -0.006(4) 0.014(5) -0.004(4)
C6B 0.060(7) 0.055(6) 0.025(5) -0.004(4) 0.012(5) -0.024(5)
C6A 0.026(5) 0.021(5) 0.035(6) 0.008(4) 0.006(4) 0.004(3)
C7C 0.036(5) 0.013(4) 0.039(5) 0.002(3) 0.015(4) 0.003(3)
C7B 0.043(6) 0.060(7) 0.032(6) -0.010(5) 0.013(5) -0.021(5)
C7A 0.042(5) 0.023(4) 0.016(4) 0.003(3) 0.012(4) -0.002(4)
C8C 0.032(5) 0.016(4) 0.027(4) 0.002(3) 0.013(4) 0.006(3)
C8B 0.025(4) 0.027(5) 0.029(5) 0.008(3) 0.004(4) 0.001(3)
C8A 0.027(4) 0.023(4) 0.023(4) 0.000(3) 0.011(4) -0.004(3)
C9C 0.015(4) 0.017(4) 0.040(5) 0.007(3) 0.013(4) 0.003(3)
C9B 0.018(4) 0.032(5) 0.027(5) 0.000(3) 0.002(4) -0.001(3)
C9A 0.013(4) 0.015(4) 0.028(5) -0.001(3) 0.002(3) -0.004(3)
C10C 0.025(5) 0.046(6) 0.028(6) 0.004(4) 0.014(4) 0.010(4)
C10A 0.019(4) 0.024(4) 0.019(4) -0.003(3) 0.003(3) -0.008(3)
C10B 0.030(5) 0.034(5) 0.043(6) 0.005(4) 0.011(4) -0.003(4)
C11C 0.017(4) 0.046(5) 0.024(5) 0.012(4) 0.008(3) 0.004(4)
C11A 0.017(4) 0.020(4) 0.019(4) -0.001(3) -0.004(3) -0.004(3)
C11B 0.033(6) 0.036(6) 0.033(6) -0.002(4) 0.012(5) -0.003(4)
C12C 0.024(4) 0.032(5) 0.033(5) 0.004(4) -0.005(4) -0.005(4)
C12B 0.059(7) 0.065(7) 0.041(6) -0.009(5) 0.016(6) -0.032(6)
C12A 0.049(6) 0.055(6) 0.035(6) 0.004(5) 0.019(5) 0.014(5)
C13C 0.028(5) 0.033(5) 0.037(6) -0.001(4) -0.001(4) 0.001(4)
C13B 0.041(6) 0.069(7) 0.051(7) 0.014(5) 0.022(5) -0.019(5)
C13A 0.038(5) 0.037(5) 0.030(5) 0.001(4) 0.015(4) 0.010(4)
C14C 0.033(6) 0.073(8) 0.053(7) 0.001(5) 0.008(5) 0.024(5)
C14B 0.045(6) 0.062(7) 0.053(7) -0.004(5) 0.009(5) -0.032(5)
C14A 0.033(5) 0.028(4) 0.040(5) 0.003(4) 0.010(4) -0.005(4)
C15C 0.027(5) 0.052(6) 0.042(6) 0.008(4) 0.006(4) -0.001(4)
C15B 0.044(6) 0.047(6) 0.036(6) 0.006(4) 0.020(5) -0.021(5)
C15A 0.039(5) 0.034(5) 0.041(6) 0.000(4) 0.027(5) 0.008(4)
C16 0.065(8) 0.060(7) 0.046(7) -0.012(5) 0.022(6) -0.032(5)
C18 0.077(10) 0.076(9) 0.083(10) -0.007(8) 0.045(8) -0.020(8)
C17 0.048(7) 0.037(6) 0.062(7) 0.015(5) 0.008(6) 0.005(5)
C19 0.087(12) 0.061(13) 0.19(2) 0.018(10) 0.010(13) 0.007(8)
C20 0.120(15) 0.074(11) 0.124(16) 0.000(10) -0.074(12) -0.001(10)

loop_
_atom_type_symbol
_atom_type_description
_atom_type_scat_dispersion_real
_atom_type_scat_dispersion_imag
_atom_type_scat_source
C C 0.0033 0.0016 'International Tables Vol C Tables 4.2.6.8 and 6.1.1.4'
H H 0.0000 0.0000 'International Tables Vol C Tables 4.2.6.8 and 6.1.1.4'
N N 0.0061 0.0033 'International Tables Vol C Tables 4.2.6.8 and 6.1.1.4'
O O 0.0106 0.0060 'International Tables Vol C Tables 4.2.6.8 and 6.1.1.4'
F F 0.0171 0.0103 'International Tables Vol C Tables 4.2.6.8 and 6.1.1.4'
S S 0.1246 0.1234 'International Tables Vol C Tables 4.2.6.8 and 6.1.1.4'
Ce Ce -0.2486 2.6331 'International Tables Vol C Tables 4.2.6.8 and 6.1.1.4'

loop_
_geom_angle_atom_site_label_1
_geom_angle_atom_site_label_2
_geom_angle_atom_site_label_3
_geom_angle
_geom_angle_site_symmetry_1
_geom_angle_site_symmetry_3
_geom_angle_publ_flag
N6C Ce N3A 149.9(2) . . ?
N6C Ce N3C 123.7(2) . . ?
N3A Ce N3C 80.8(2) . . ?
N6C Ce N6A 79.1(2) . . ?
N3A Ce N6A 124.4(2) . . ?
N3C Ce N6A 84.17(19) . . ?
N6C Ce N6B 81.54(19) . . ?
N3A Ce N6B 83.1(2) . . ?
N3C Ce N6B 148.7(2) . . ?
N6A Ce N6B 83.1(2) . . ?
N6C Ce N1A 135.1(2) . . ?
N3A Ce N1A 62.8(2) . . ?
N3C Ce N1A 75.5(2) . . ?
N6A Ce N1A 61.6(2) . . ?
N6B Ce N1A 73.3(2) . . ?
N6C Ce N3B 86.9(2) . . ?
N3A Ce N3B 80.0(2) . . ?
N3C Ce N3B 80.3(2) . . ?
N6A Ce N3B 148.4(2) . . ?
N6B Ce N3B 122.9(2) . . ?
N1A Ce N3B 138.0(2) . . ?
N6C Ce N1C 62.1(2) . . ?
N3A Ce N1C 136.6(2) . . ?
N3C Ce N1C 61.6(2) . . ?
N6A Ce N1C 75.1(2) . . ?
N6B Ce N1C 140.3(2) . . ?
N1A Ce N1C 121.2(2) . . ?
N3B Ce N1C 73.3(2) . . ?
N6C Ce N1B 76.7(2) . . ?
N3A Ce N1B 73.2(2) . . ?
N3C Ce N1B 136.68(19) . . ?
N6A Ce N1B 139.15(18) . . ?
N6B Ce N1B 61.3(2) . . ?
N1A Ce N1B 119.3(2) . . ?
N3B Ce N1B 61.7(2) . . ?
N1C Ce N1B 119.5(2) . . ?
O1 S1 O2 117.0(6) . . ?
O1 S1 O3 113.6(6) . . ?
O2 S1 O3 113.8(5) . . ?
O1 S1 C16 102.9(6) . . ?
O2 S1 C16 105.1(5) . . ?
O3 S1 C16 102.2(5) . . ?
O6 S2 O5 118.1(6) . . ?
O6 S2 O4 116.6(8) . . ?
O5 S2 O4 111.8(5) . . ?
O6 S2 C17 102.4(5) . . ?
O5 S2 C17 104.6(5) . . ?
O4 S2 C17 100.1(6) . . ?
O9 S3 O7 116.3(6) . . ?
O9 S3 O8 115.4(6) . . ?
O7 S3 O8 118.7(6) . . ?
O9 S3 C18 100.9(6) . . ?
O7 S3 C18 101.0(7) . . ?
O8 S3 C18 99.3(6) . . ?
C4C N1C C8C 117.0(7) . . ?
C8B N1B C4B 118.6(6) . . ?
C8A N1A C4A 118.1(7) . . ?
C1C N2C N3C 118.3(7) . . ?
C1B N2B N3B 117.9(7) . . ?
C1A N2A N3A 119.8(8) . . ?
N2C N3C C3C 119.1(7) . . ?
C3B N3B N2B 119.6(7) . . ?
N2A N3A C3A 118.5(6) . . ?
C2C N4C C3C 115.9(7) . . ?
C2B N4B C3B 113.4(8) . . ?
C2A N4A C3A 117.7(7) . . ?
C11C N5C N6C 119.2(7) . . ?
C11B N5B N6B 117.6(8) . . ?
C11A N5A N6A 116.8(6) . . ?
C9B N6B N5B 120.8(7) . . ?
C9A N6A N5A 120.4(6) . . ?
C9C N6C N5C 118.8(7) . . ?
C10C N7C C9C 115.7(8) . . ?
C10B N7B C9B 117.0(8) . . ?
C10A N7A C9A 116.1(6) . . ?
N2C C1C C2C 120.1(7) . . ?
N2C C1C C13C 116.6(7) . . ?
C2C C1C C13C 123.3(8) . . ?
N2B C1B C2B 120.4(9) . . ?
N2B C1B C12B 115.8(8) . . ?
C2B C1B C12B 123.8(8) . . ?
N2A C1A C2A 119.6(9) . . ?
N2A C1A C12A 116.8(9) . . ?
C2A C1A C12A 123.6(8) . . ?
N4C C2C C1C 121.9(8) . . ?
N4C C2C C12C 118.5(8) . . ?
C1C C2C C12C 119.6(8) . . ?
N4B C2B C1B 122.5(9) . . ?
N4B C2B C13B 116.0(9) . . ?
C1B C2B C13B 121.5(9) . . ?
N4A C2A C1A 118.7(8) . . ?
N4A C2A C13A 119.9(8) . . ?
C1A C2A C13A 121.4(8) . . ?
N4C C3C N3C 124.7(7) . . ?
N4C C3C C4C 118.5(7) . . ?
N3C C3C C4C 116.8(7) . . ?
N3B C3B N4B 126.2(8) . . ?
N3B C3B C4B 118.1(7) . . ?
N4B C3B C4B 115.7(7) . . ?
N4A C3A N3A 124.9(7) . . ?
N4A C3A C4A 117.4(7) . . ?
N3A C3A C4A 117.6(6) . . ?
N1C C4C C5C 122.8(8) . . ?
N1C C4C C3C 116.4(7) . . ?
C5C C4C C3C 120.7(8) . . ?
N1B C4B C5B 122.2(7) . . ?
N1B C4B C3B 116.6(7) . . ?
C5B C4B C3B 121.1(7) . . ?
N1A C4A C5A 122.5(8) . . ?
N1A C4A C3A 116.7(7) . . ?
C5A C4A C3A 120.8(7) . . ?
C6C C5C C4C 119.4(9) . . ?
C6B C5B C4B 119.4(8) . . ?
C6A C5A C4A 118.5(7) . . ?
C5C C6C C7C 119.9(8) . . ?
C5B C6B C7B 118.0(9) . . ?
C5A C6A C7A 119.5(8) . . ?
C8C C7C C6C 116.7(8) . . ?
C8B C7B C6B 119.9(9) . . ?
C8A C7A C6A 119.4(8) . . ?
N1C C8C C7C 124.1(8) . . ?
N1C C8C C9C 115.6(7) . . ?
C7C C8C C9C 120.2(7) . . ?
N1B C8B C7B 121.8(8) . . ?
N1B C8B C9B 117.5(7) . . ?
C7B C8B C9B 120.6(8) . . ?
N1A C8A C7A 121.9(7) . . ?
N1A C8A C9A 117.1(7) . . ?
C7A C8A C9A 121.0(7) . . ?
N6C C9C N7C 124.9(8) . . ?
N6C C9C C8C 117.8(7) . . ?
N7C C9C C8C 117.3(7) . . ?
N6B C9B N7B 123.5(7) . . ?
N6B C9B C8B 118.2(7) . . ?
N7B C9B C8B 118.4(7) . . ?
N6A C9A N7A 125.0(7) . . ?
N6A C9A C8A 117.5(7) . . ?
N7A C9A C8A 117.5(7) . . ?
N7C C10C C11C 121.2(8) . . ?
N7C C10C C14C 117.7(9) . . ?
C11C C10C C14C 121.1(9) . . ?
N7A C10A C11A 120.5(7) . . ?
N7A C10A C14A 118.8(7) . . ?
C11A C10A C14A 120.7(7) . . ?
N7B C10B C11B 118.5(8) . . ?
N7B C10B C14B 118.6(9) . . ?
C11B C10B C14B 122.9(9) . . ?
N5C C11C C10C 119.9(8) . . ?
N5C C11C C15C 118.7(8) . . ?
C10C C11C C15C 121.5(8) . . ?
N5A C11A C10A 121.1(7) . . ?
N5A C11A C15A 116.2(7) . . ?
C10A C11A C15A 122.7(7) . . ?
N5B C11B C10B 122.5(8) . . ?
N5B C11B C15B 117.4(9) . . ?
C10B C11B C15B 120.0(8) . . ?
F2 C16 F1 108.5(10) . . ?
F2 C16 F3 107.2(10) . . ?
F1 C16 F3 107.1(10) . . ?
F2 C16 S1 112.2(8) . . ?
F1 C16 S1 111.8(8) . . ?
F3 C16 S1 109.7(9) . . ?
F8 C18 F7 115.2(14) . . ?
F8 C18 F9 108.3(11) . . ?
F7 C18 F9 103.7(12) . . ?
F6 C17 F5 109.8(10) . . ?
F6 C17 F4 102.0(10) . . ?
F5 C17 F4 105.6(9) . . ?
F6 C17 S2 113.5(8) . . ?
F5 C17 S2 113.5(8) . . ?
F4 C17 S2 111.5(8) . . ?
N8 C19 C20 175(2) . . ?

loop_
_geom_bond_atom_site_label_1
_geom_bond_atom_site_label_2
_geom_bond_distance
_geom_bond_site_symmetry_2
_geom_bond_publ_flag
Ce N6C 2.573(7) . ?
Ce N3A 2.605(6) . ?
Ce N3C 2.611(7) . ?
Ce N6A 2.619(6) . ?
Ce N6B 2.620(7) . ?
Ce N1A 2.620(8) . ?
Ce N3B 2.625(7) . ?
Ce N1C 2.633(8) . ?
Ce N1B 2.658(6) . ?
S1 O1 1.412(9) . ?
S1 O2 1.423(7) . ?
S1 O3 1.432(8) . ?
S1 C16 1.816(13) . ?
S2 O6 1.411(8) . ?
S2 O5 1.423(6) . ?
S2 O4 1.443(9) . ?
S2 C17 1.773(12) . ?
S3 O9 1.398(9) . ?
S3 O7 1.417(12) . ?
S3 O8 1.432(8) . ?
S3 C18 1.823(13) . ?
F1 C16 1.319(13) . ?
F2 C16 1.312(13) . ?
F3 C16 1.361(14) . ?
F4 C17 1.354(14) . ?
F5 C17 1.346(12) . ?
F6 C17 1.318(12) . ?
F7 C18 1.371(16) . ?
F8 C18 1.325(17) . ?
F9 C18 1.378(16) . ?
N1C C4C 1.346(11) . ?
N1C C8C 1.371(11) . ?
N1B C8B 1.327(11) . ?
N1B C4B 1.361(10) . ?
N1A C8A 1.344(11) . ?
N1A C4A 1.372(10) . ?
N2C C1C 1.316(11) . ?
N2C N3C 1.343(8) . ?
N2B C1B 1.345(11) . ?
N2B N3B 1.359(10) . ?
N2A C1A 1.313(12) . ?
N2A N3A 1.333(9) . ?
N3C C3C 1.350(10) . ?
N3B C3B 1.301(12) . ?
N3A C3A 1.341(10) . ?
N4C C2C 1.294(10) . ?
N4C C3C 1.330(10) . ?
N4B C2B 1.346(12) . ?
N4B C3B 1.370(10) . ?
N4A C2A 1.302(11) . ?
N4A C3A 1.330(10) . ?
N5C C11C 1.306(10) . ?
N5C N6C 1.365(10) . ?
N5B C11B 1.315(12) . ?
N5B N6B 1.353(10) . ?
N5A C11A 1.334(11) . ?
N5A N6A 1.376(9) . ?
N6B C9B 1.323(11) . ?
N6A C9A 1.308(10) . ?
N6C C9C 1.323(11) . ?
N7C C10C 1.306(12) . ?
N7C C9C 1.364(10) . ?
N7B C10B 1.339(11) . ?
N7B C9B 1.368(11) . ?
N7A C10A 1.328(10) . ?
N7A C9A 1.348(10) . ?
N8 C19 1.19(2) . ?
C1C C2C 1.421(12) . ?
C1C C13C 1.513(11) . ?
C1B C2B 1.381(14) . ?
C1B C12B 1.524(13) . ?
C1A C2A 1.462(13) . ?
C1A C12A 1.464(14) . ?
C2C C12C 1.510(12) . ?
C2B C13B 1.503(13) . ?
C2A C13A 1.480(12) . ?
C3C C4C 1.480(11) . ?
C3B C4B 1.485(12) . ?
C3A C4A 1.485(11) . ?
C4C C5C 1.389(11) . ?
C4B C5B 1.378(12) . ?
C4A C5A 1.395(11) . ?
C5C C6C 1.365(13) . ?
C5B C6B 1.376(12) . ?
C5A C6A 1.365(12) . ?
C6C C7C 1.421(13) . ?
C6B C7B 1.395(14) . ?
C6A C7A 1.402(12) . ?
C7C C8C 1.379(11) . ?
C7B C8B 1.381(13) . ?
C7A C8A 1.382(11) . ?
C8C C9C 1.476(12) . ?
C8B C9B 1.445(11) . ?
C8A C9A 1.465(11) . ?
C10C C11C 1.436(13) . ?
C10C C14C 1.518(13) . ?
C10A C11A 1.416(10) . ?
C10A C14A 1.474(12) . ?
C10B C11B 1.425(14) . ?
C10B C14B 1.476(13) . ?
C11C C15C 1.506(12) . ?
C11A C15A 1.478(11) . ?
C11B C15B 1.488(12) . ?
C19 C20 1.44(2) . ?
